data_7234967
loop_
_publ_author_name
'Neumann, Tristan'
'Gallo, Gianpiero'
'Jess, Inke'
'Dinnebier, Robert E.'
'N\"ather, Christian'

_publ_section_title
;
 Thermodynamically stable and metastable coordination polymers synthesized
 from solution and the solid state
;
_journal_issue 2
_journal_name_full CrystEngComm
_journal_page_first 184
_journal_page_last 194
_journal_paper_doi 10.1039/C9CE01589B
_journal_volume 22
_journal_year 2020
_chemical_formula_moiety ' C14 H14 Cd N4 S2 '
_chemical_formula_sum 'C14 H14 Cd N4 S2'
_chemical_formula_weight 414.82
_space_group_IT_number 14
_space_group_name_Hall '-P 2yn'
_space_group_name_H-M_alt 'P 1 21/n 1'
_symmetry_cell_setting monoclinic
_symmetry_Int_Tables_number 14
_symmetry_space_group_name_H-M 'P 1 21/n 1'
_audit_creation_method TOPAS
_audit_update_record
;
2019-10-04 deposited with the CCDC.	2019-11-04 downloaded from the CCDC.
;
_cell_angle_alpha 90
_cell_angle_beta 108.7512(15)
_cell_angle_gamma 90
_cell_formula_units_Z 2
_cell_length_a 5.83966(12)
_cell_length_b 17.8924(4)
_cell_length_c 8.63648(18)
_cell_measurement_temperature 298
_cell_volume 854.49(3)
_diffrn_ambient_temperature 298
_diffrn_detector
; 
 MYTHEN II (Dectris)   
;
_diffrn_detector_type 'MYTHEN II (Dectris)'
_diffrn_measurement_device_type Stoe-Stadi-P
_diffrn_radiation_probe x-ray
_diffrn_radiation_type 'Cu K\a'
_diffrn_radiation_wavelength 1.5406
_diffrn_source_type Mo-tube
_exptl_absorpt_process_details
;   
 ?
;
_exptl_crystal_colour brown
_exptl_crystal_density_diffrn 1.612
_exptl_crystal_description 'microcrystalline powder'
_pd_calc_method 'Rietveld Refinement'
_pd_instr_location
; 
'Max Planck Institute for Solid State Research - Stuttgart, Germany'
;
_pd_meas_2theta_range_inc 0.015
_pd_meas_2theta_range_max 80
_pd_meas_2theta_range_min 3
_pd_meas_scan_method step
_pd_proc_2theta_range_inc 0.01
_pd_proc_2theta_range_max 80
_pd_proc_2theta_range_min 6
_pd_proc_info_data_reduction binning
_pd_proc_info_excluded_regions
;
 ?
;
_pd_proc_ls_background_function
;   
'Chebyshev polynomial'
;
_pd_proc_ls_peak_cutoff 0.00100
_pd_proc_ls_profile_function
;
 Fundamental parameters
;
_pd_proc_ls_prof_R_factor 0.0200
_pd_proc_ls_prof_wR_factor 0.0276
_pd_spec_mounting
; 
'0.3 mm glass capillary'
;
_pd_spec_mount_mode transmission
_pd_spec_shape cylinder
_refine_ls_number_parameters 47
_refine_ls_R_Fsqd_factor 0.0172
_cod_data_source_file c9ce01589b2.cif
_cod_data_source_block 'global_CCDC2'
_cod_depositor_comments
;
The following automatic conversions were performed:

data item '_diffrn_radiation_probe' value 'X-ray' was changed to
'x-ray' in accordance with the
/home/data/users/saulius/crontab/automatic-downloads/rss-feeds/RSC/lib/dictionaries/cif_core.dic
dictionary named 'cif_core.dic' version 2.4.2 last updated on
2011-04-26.

Automatic conversion script
Id: cif_fix_values 6909 2019-04-08 15:41:33Z antanas 

 Adding full bibliography for 7234964--7234970.cif.

 Adding full bibliography for 7234964--7234970.cif.
;
_cod_original_sg_symbol_H-M P21/n
_cod_original_formula_sum ' C14 H14 Cd N4 S2 '
_cod_database_code 7234967

loop_
_symmetry_equiv_pos_as_xyz
'x, y, z '
'-x+1/2, y+1/2, -z+1/2 '
'-x, -y, -z '
'x+1/2, -y+1/2, z+1/2 '

loop_
_atom_site_label
_atom_site_type_symbol
_atom_site_symmetry_multiplicity
_atom_site_fract_x
_atom_site_fract_y
_atom_site_fract_z
_atom_site_occupancy
_atom_site_B_iso_or_equiv
Cd1 Cd 2 0 0 0 1 2.00(6)
S1 S 4 0.3259(6) 0.09995(16) 0.1730(3) 1 2.00(10)
C1 C 4 0.5546(6) 0.08256(16) 0.1073(3) 1 2.00(10)
N1 N 4 0.7112(6) 0.07113(16) 0.0569(3) 1 2.00(10)
N11 N 4 0.9541(11) 0.0729(2) 0.7628(5) 1 2.00(15)
C11 C 4 0.7995(12) 0.1302(2) 0.7366(7) 1 2.00(15)
H11 H 4 0.6971(13) 0.1347(3) 0.8021(8) 1 2.00(15)
C12 C 4 0.7795(15) 0.1828(3) 0.6127(9) 1 2.00(15)
H12 H 4 0.6657(18) 0.2224(4) 0.5961(11) 1 2.00(15)
C13 C 4 0.9314(16) 0.1766(4) 0.5111(8) 1 2.00(15)
C14 C 4 1.0914(14) 0.1164(4) 0.5449(6) 1 2.00(15)
H14 H 4 1.1983(15) 0.1095(5) 0.4834(7) 1 2.00(15)
C15 C 4 1.0949(12) 0.0667(3) 0.6684(6) 1 2.00(15)
H15 H 4 1.2041(13) 0.0258(4) 0.6871(8) 1 2.00(15)
C16 C 4 0.917(2) 0.2321(5) 0.3781(10) 1 2.00(15)
H16A H 4 1.053(2) 0.2668(5) 0.4144(12) 1 2.00(15)
H16B H 4 0.922(2) 0.2057(6) 0.2798(9) 1 2.00(15)
H16C H 4 0.765(2) 0.2601(5) 0.3531(12) 1 2.00(15)

loop_
_atom_type_symbol
_atom_type_oxidation_number
Cd 2
C 4
N -3
S -2
H 1

loop_
_geom_angle_atom_site_label_1
_geom_angle_atom_site_label_2
_geom_angle_atom_site_label_3
_geom_angle
_geom_angle_site_symmetry_1
_geom_angle_site_symmetry_2
_geom_angle_site_symmetry_3
S1 C1 N1 178.0(3) 1_555 1_555 1_555

loop_
_geom_bond_atom_site_label_1
_geom_bond_atom_site_label_2
_geom_bond_distance
_geom_bond_multiplicity
S1 C1 1.64(3) 1
